data_4304549
loop_
_publ_author_name
'Stefan Schneider'
'Tommy Hawkins'
'Michael Rosander'
'Jeffrey Mills'
'Adam Brand'
'Leslie Hudgens'
'Greg Warmoth'
'Ashwani Vij'

_publ_contact_author_address
;10 East Saturn Blvd, Bldg. 8451
Edwards Air Force Base, CA 93524
;
_publ_contact_author_email stefan.schneider@edwards.af.mil
_publ_contact_author_name 'Stefan Schneider'
_publ_section_title
;
Liquid Azide Salts
;
_journal_name_full 'Inorganic Chemistry'
_journal_page_first 3617
_journal_page_last 3624
_journal_paper_doi 10.1021/ic702068r
_journal_volume 47
_journal_year 2008
_chemical_compound_source 'Chemical Synthesis'
_chemical_formula_moiety 'C3H7N4+ N3-'
_chemical_formula_sum 'C3 H7 N7'
_chemical_formula_weight 141.16
_chemical_melting_point 323
_chemical_name_common 'Methylaminotriazolium azide'
_chemical_name_systematic '?1-amino-3-methyl-1,2,3-triazolium azide '
_space_group_IT_number 13
_symmetry_cell_setting monoclinic
_symmetry_Int_Tables_number 13
_symmetry_space_group_name_Hall '-P 2yc'
_symmetry_space_group_name_H-M 'P 1 2/c 1'
_atom_sites_solution_hydrogens geom
_atom_sites_solution_primary direct
_atom_sites_solution_secondary difmap
_audit_creation_method SHELXL-97
_cell_angle_alpha 90.00
_cell_angle_beta 95.385(4)
_cell_angle_gamma 90.00
_cell_formula_units_Z 6
_cell_length_a 11.453(3)
_cell_length_b 5.5310(13)
_cell_length_c 15.252(4)
_cell_measurement_reflns_used 9035
_cell_measurement_temperature 173(2)
_cell_measurement_theta_max 25.32
_cell_measurement_theta_min 2.68
_cell_volume 961.9(4)
_computing_molecular_graphics 'X-Seed (Barbour, 1999)'
_computing_structure_refinement 'SHELXL-97 (Sheldrick, 1997)'
_computing_structure_solution 'SHELXS-97 (Sheldrick, 1990)'
_diffrn_ambient_temperature 173(2)
_diffrn_measured_fraction_theta_full 0.999
_diffrn_measured_fraction_theta_max 0.999
_diffrn_radiation_monochromator graphite
_diffrn_radiation_probe x-ray
_diffrn_radiation_type MoK\a
_diffrn_radiation_wavelength 0.71073
_diffrn_reflns_av_R_equivalents 0.0252
_diffrn_reflns_av_sigmaI/netI 0.0191
_diffrn_reflns_limit_h_max 13
_diffrn_reflns_limit_h_min -13
_diffrn_reflns_limit_k_max 6
_diffrn_reflns_limit_k_min -6
_diffrn_reflns_limit_l_max 18
_diffrn_reflns_limit_l_min -18
_diffrn_reflns_number 9035
_diffrn_reflns_theta_full 25.32
_diffrn_reflns_theta_max 25.32
_diffrn_reflns_theta_min 2.68
_diffrn_source 'fine-focus sealed tube'
_diffrn_source_type 'Bruker APEX SMART CCD'
_exptl_absorpt_coefficient_mu 0.110
_exptl_absorpt_correction_type none
_exptl_crystal_colour Colorless
_exptl_crystal_density_diffrn 1.462
_exptl_crystal_density_method 'not measured'
_exptl_crystal_description Block
_exptl_crystal_F_000 444
_exptl_crystal_recrystallization_method 'solvent evaporation using acetonitrile '
_exptl_crystal_size_max 0.97
_exptl_crystal_size_mid 0.21
_exptl_crystal_size_min 0.12
_refine_diff_density_max 0.233
_refine_diff_density_min -0.199
_refine_diff_density_rms 0.037
_refine_ls_extinction_coef 0.006(2)
_refine_ls_extinction_expression Fc^*^=kFc[1+0.001xFc^2^\l^3^/sin(2\q)]^-1/4^
_refine_ls_extinction_method SHELXL
_refine_ls_goodness_of_fit_ref 1.067
_refine_ls_hydrogen_treatment mixed
_refine_ls_matrix_type full
_refine_ls_number_parameters 185
_refine_ls_number_reflns 1762
_refine_ls_number_restraints 16
_refine_ls_restrained_S_all 1.062
_refine_ls_R_factor_all 0.0350
_refine_ls_R_factor_gt 0.0326
_refine_ls_shift/su_max 0.000
_refine_ls_shift/su_mean 0.000
_refine_ls_structure_factor_coef Fsqd
_refine_ls_weighting_details 'calc w=1/[\s^2^(Fo^2^)+(0.0575P)^2^+0.2056P] where P=(Fo^2^+2Fc^2^)/3'
_refine_ls_weighting_scheme calc
_refine_ls_wR_factor_gt 0.0928
_refine_ls_wR_factor_ref 0.0951
_reflns_number_gt 1620
_reflns_number_total 1762
_reflns_threshold_expression >2sigma(I)
_cod_data_source_file ic702068r-file003_2.cif
_cod_data_source_block 1b
_cod_original_sg_symbol_H-M 'P 2/c'
_cod_database_code 4304549

loop_
_symmetry_equiv_pos_as_xyz
'x, y, z'
'-x, y, -z+1/2'
'-x, -y, -z'
'x, -y, z-1/2'

loop_
_atom_site_label
_atom_site_type_symbol
_atom_site_fract_x
_atom_site_fract_y
_atom_site_fract_z
_atom_site_U_iso_or_equiv
_atom_site_adp_type
_atom_site_occupancy
_atom_site_symmetry_multiplicity
_atom_site_calc_flag
_atom_site_refinement_flags
_atom_site_disorder_assembly
_atom_site_disorder_group
N4 N 0.99505(10) -0.0615(2) 0.12783(7) 0.0300(3) Uani 1 1 d . . .
H44B H 1.0476(14) 0.033(3) 0.1552(10) 0.038(4) Uiso 1 1 d . . .
H44A H 0.9511(13) -0.135(3) 0.1669(10) 0.037(4) Uiso 1 1 d . . .
C1 C 0.91545(11) 0.3339(2) 0.07427(9) 0.0325(3) Uani 1 1 d D . .
H1A H 0.9634 0.4437 0.1094 0.039 Uiso 1 1 calc R . .
C2 C 0.82827(11) 0.3883(2) 0.01061(9) 0.0335(3) Uani 1 1 d D . .
H2A H 0.8025 0.5447 -0.0082 0.040 Uiso 1 1 calc R . .
N1 N 0.78625(8) 0.17512(17) -0.02010(6) 0.0260(3) Uani 1 1 d D . .
N2 N 0.84155(9) -0.01107(17) 0.01901(6) 0.0260(3) Uani 1 1 d D . .
N3 N 0.91907(8) 0.09034(18) 0.07666(6) 0.0247(3) Uani 1 1 d D . .
C4' C 0.4753(3) 0.4172(7) 0.2628(2) 0.0311(13) Uani 0.50 1 d PD A -1
H4'A H 0.438(3) 0.543(6) 0.281(2) 0.037 Uiso 0.50 1 d P B -1
C4 C 0.5558(4) 0.3993(7) 0.2033(2) 0.0331(10) Uani 0.50 1 d PD A -1
H4A H 0.5911 0.5271 0.1736 0.040 Uiso 0.50 1 calc PR A -1
N8 N 0.5746(6) 0.1619(15) 0.1956(5) 0.0259(13) Uani 0.50 1 d PD A -1
N9 N 0.508(3) 0.0285(4) 0.244(2) 0.0249(18) Uani 0.50 1 d PD A -1
N10 N 0.4498(6) 0.1875(18) 0.2865(5) 0.0273(12) Uani 0.50 1 d PD A -1
C5 C 0.64363(14) 0.0789(3) 0.14638(10) 0.0493(4) Uani 0.50 1 d P A 1
H5A' H 0.6436 -0.0979 0.1502 0.074 Uiso 0.25 1 d PR A 1
H5B' H 0.7226 0.1401 0.1641 0.074 Uiso 0.25 1 d PR A 1
H5C' H 0.6198 0.1284 0.0856 0.074 Uiso 0.25 1 d PR A 1
H5AA H 0.6817 0.2091 0.1187 0.074 Uiso 0.25 1 d PR A 2
H5BB H 0.7014 -0.0175 0.1800 0.074 Uiso 0.25 1 d PR A 2
H5CC H 0.6018 -0.0197 0.1021 0.074 Uiso 0.25 1 d PR A 2
N5' N 0.64363(14) 0.0789(3) 0.14638(10) 0.0493(4) Uani 0.50 1 d P C 3
H5C' H 0.598(2) -0.023(5) 0.1084(16) 0.017(6) Uiso 0.50 1 d P D 3
H5B' H 0.6981(19) 0.000(4) 0.1808(15) 0.004(5) Uiso 0.50 1 d P E 3
N11 N 0.5000 0.5000 0.0000 0.0231(3) Uani 1 2 d S . .
N12 N 0.56893(12) 0.6543(3) 0.01077(10) 0.0531(4) Uani 1 1 d . . .
C3 C 0.69181(6) 0.12977(12) -0.08932(4) 0.0335(3) Uani 1 1 d . . .
H3A H 0.6814 -0.0449 -0.0974 0.050 Uiso 0.320(17) 1 calc PR F 1
H3B H 0.7118 0.2027 -0.1445 0.050 Uiso 0.320(17) 1 calc PR F 1
H3C H 0.6188 0.2011 -0.0725 0.050 Uiso 0.320(17) 1 calc PR F 1
H3F H 0.6294 0.0376 -0.0648 0.050 Uiso 0.680(17) 1 d PR F 2
H3E H 0.6602 0.2840 -0.1126 0.050 Uiso 0.680(17) 1 d PR F 2
H3D H 0.7223 0.0368 -0.1369 0.050 Uiso 0.680(17) 1 d PR F 2
N5 N 1.16948(6) 0.50439(12) 0.23357(4) 0.0284(3) Uani 1 1 d RD . .
N6A N 1.17045(6) 0.69301(12) 0.26919(4) 0.0534(15) Uani 0.703(14) 1 d PRD G 1
N7A N 1.16947(6) 0.32315(12) 0.19421(4) 0.0430(13) Uani 0.703(14) 1 d PRD G 1
N6B N 1.17723(6) 0.68710(12) 0.27257(4) 0.023(2) Uani 0.297(14) 1 d PRD G 2
N7B N 1.16537(6) 0.30998(12) 0.20321(4) 0.073(4) Uani 0.297(14) 1 d PRD G 2

loop_
_atom_site_aniso_label
_atom_site_aniso_U_11
_atom_site_aniso_U_22
_atom_site_aniso_U_33
_atom_site_aniso_U_23
_atom_site_aniso_U_13
_atom_site_aniso_U_12
N4 0.0319(6) 0.0299(6) 0.0281(5) 0.0013(4) 0.0023(5) 0.0013(5)
C1 0.0343(7) 0.0221(6) 0.0416(7) -0.0061(5) 0.0065(6) -0.0028(5)
C2 0.0346(7) 0.0217(6) 0.0453(7) 0.0013(5) 0.0086(6) 0.0021(5)
N1 0.0265(5) 0.0239(5) 0.0287(5) 0.0016(4) 0.0087(4) 0.0014(4)
N2 0.0289(5) 0.0235(5) 0.0262(5) -0.0006(4) 0.0059(4) -0.0005(4)
N3 0.0266(5) 0.0235(5) 0.0250(5) -0.0014(4) 0.0078(4) -0.0008(4)
C4' 0.040(4) 0.0210(13) 0.034(4) -0.0016(14) 0.017(2) 0.0033(12)
C4 0.038(2) 0.0258(18) 0.037(2) 0.0047(15) 0.0106(18) -0.0037(13)
N8 0.023(3) 0.026(2) 0.028(3) 0.0072(18) 0.0012(18) -0.0071(19)
N9 0.029(7) 0.0247(8) 0.022(7) 0.0011(17) 0.007(3) 0.0017(19)
N10 0.021(3) 0.034(2) 0.027(3) -0.0025(19) 0.0046(17) 0.0000(19)
C5 0.0406(8) 0.0690(10) 0.0379(7) 0.0158(7) 0.0011(7) -0.0190(8)
N5' 0.0406(8) 0.0690(10) 0.0379(7) 0.0158(7) 0.0011(7) -0.0190(8)
N11 0.0181(7) 0.0224(7) 0.0293(7) 0.0013(5) 0.0048(5) 0.0036(6)
N12 0.0424(7) 0.0460(8) 0.0723(9) -0.0077(7) 0.0125(7) -0.0024(7)
C3 0.0307(6) 0.0380(7) 0.0317(6) 0.0025(5) 0.0021(5) 0.0020(5)
N5 0.0252(5) 0.0317(6) 0.0281(6) 0.0035(5) 0.0009(4) 0.0000(4)
N6A 0.065(3) 0.044(3) 0.053(3) 0.002(3) 0.016(2) 0.009(2)
N7A 0.045(3) 0.035(2) 0.0476(19) -0.0159(16) -0.0034(16) -0.0040(18)
N6B 0.029(4) 0.017(4) 0.025(4) -0.015(4) 0.014(3) -0.014(3)
N7B 0.079(10) 0.050(7) 0.086(7) -0.011(6) -0.008(6) 0.003(7)

loop_
_atom_type_symbol
_atom_type_description
_atom_type_scat_dispersion_real
_atom_type_scat_dispersion_imag
_atom_type_scat_source
C C 0.0033 0.0016 'International Tables Vol C Tables 4.2.6.8 and 6.1.1.4'
H H 0.0000 0.0000 'International Tables Vol C Tables 4.2.6.8 and 6.1.1.4'
N N 0.0061 0.0033 'International Tables Vol C Tables 4.2.6.8 and 6.1.1.4'

loop_
_geom_angle_atom_site_label_1
_geom_angle_atom_site_label_2
_geom_angle_atom_site_label_3
_geom_angle
_geom_angle_site_symmetry_1
_geom_angle_site_symmetry_3
_geom_angle_publ_flag
N3 C1 C2 105.01(11) . . ?
N1 C2 C1 105.69(11) . . ?
N2 N1 C2 112.73(10) . . ?
N2 N1 C3 118.91(9) . . ?
C2 N1 C3 128.36(9) . . ?
N3 N2 N1 103.55(9) . . ?
N2 N3 C1 113.02(10) . . ?
N2 N3 N4 117.64(10) . . ?
C1 N3 N4 129.28(10) . . ?
C4 C4' N10 106.6(5) . . ?
N8 C4 C4' 104.8(4) . . ?
C5 N8 N9 124.4(9) . . ?
C5 N8 C4 122.5(6) . . ?
N9 N8 C4 113.0(6) . . ?
N10 N9 N8 104.3(3) . . ?
N9 N10 C4' 111.3(7) . . ?
N12 N11 N12 180.0 . 3_665 ?
N7A N5 N7B 8.1 . . ?
N7A N5 N6B 175.6 . . ?
N7B N5 N6B 172.7 . . ?
N7A N5 N6A 176.5 . . ?
N7B N5 N6A 175.3 . . ?
N6B N5 N6A 4.6 . . ?

loop_
_geom_bond_atom_site_label_1
_geom_bond_atom_site_label_2
_geom_bond_distance
_geom_bond_site_symmetry_2
_geom_bond_publ_flag
N4 N3 1.3943(14) . ?
C1 N3 1.3483(16) . ?
C1 C2 1.3594(19) . ?
C2 N1 1.3412(16) . ?
N1 N2 1.3216(14) . ?
N1 C3 1.4606(12) . ?
N2 N3 1.3151(14) . ?
C4' C4 1.357(6) . ?
C4' N10 1.360(9) . ?
C4 N8 1.337(9) . ?
N8 C5 1.229(5) . ?
N8 N9 1.331(13) . ?
N9 N10 1.312(12) . ?
N11 N12 1.1637(14) . ?
N11 N12 1.1638(14) 3_665 ?
N5 N7A 1.1684 . ?
N5 N7B 1.1699 . ?
N5 N6B 1.1718 . ?
N5 N6A 1.1758 . ?
